data_4324565
loop_
_publ_author_name
'Pedro Traar'
'J\"org A. Schachner'
'Lisa Steiner'
'Anna Sachse'
'Manuel Volpe'
'Nadia C. M\"osch-Zanetti'

_publ_section_title
;
 Oxorhenium(V) Complexes with Pyrazole Based Aryloxide Ligands and
 Application in Olefin Epoxidation
;
_journal_name_full 'Inorganic Chemistry'
_journal_page_first 1983
_journal_page_last 1990
_journal_paper_doi 10.1021/ic102455v
_journal_volume 50
_journal_year 2011
_chemical_formula_moiety 'C32 H26 Br2 N2 O2 P Re'
_chemical_formula_sum 'C32 H26 Br2 N2 O2 P Re'
_chemical_formula_weight 847.54
_chemical_name_systematic
; 
 ? 
;
_space_group_IT_number 14
_symmetry_cell_setting monoclinic
_symmetry_space_group_name_Hall '-P 2ybc'
_symmetry_space_group_name_H-M 'P 1 21/c 1'
_atom_sites_solution_hydrogens geom
_atom_sites_solution_primary direct
_atom_sites_solution_secondary difmap
_audit_creation_method SHELXL-97
_cell_angle_alpha 90.00
_cell_angle_beta 109.515(2)
_cell_angle_gamma 90.00
_cell_formula_units_Z 4
_cell_length_a 15.0730(7)
_cell_length_b 12.8745(6)
_cell_length_c 15.3274(7)
_cell_measurement_reflns_used 9177
_cell_measurement_temperature 100(2)
_cell_measurement_theta_max 36.3
_cell_measurement_theta_min 2.70
_cell_volume 2803.5(2)
_computing_cell_refinement 'Bruker SAINT'
_computing_data_collection 'Bruker APEX2'
_computing_data_reduction 'Bruker SAINT'
_computing_molecular_graphics 'Bruker SHELXTL'
_computing_publication_material 'Bruker SHELXTL'
_computing_structure_refinement 'SHELXL-97 (Sheldrick, 2008)'
_computing_structure_solution 'SIR-92 (Giacovazzo, 1994)'
_diffrn_ambient_temperature 100(2)
_diffrn_measured_fraction_theta_full 1.000
_diffrn_measured_fraction_theta_max 0.969
_diffrn_measurement_device_type 'Bruker APEX-II CCD'
_diffrn_measurement_method '\f and \w scans'
_diffrn_radiation_monochromator graphite
_diffrn_radiation_source 'sealed tube'
_diffrn_radiation_type MoK\a
_diffrn_radiation_wavelength 0.71073
_diffrn_reflns_av_R_equivalents 0.0440
_diffrn_reflns_av_sigmaI/netI 0.0311
_diffrn_reflns_limit_h_max 24
_diffrn_reflns_limit_h_min -25
_diffrn_reflns_limit_k_max 21
_diffrn_reflns_limit_k_min -20
_diffrn_reflns_limit_l_max 26
_diffrn_reflns_limit_l_min -25
_diffrn_reflns_number 184234
_diffrn_reflns_theta_full 30.00
_diffrn_reflns_theta_max 37.23
_diffrn_reflns_theta_min 2.12
_diffrn_standards_number 0
_exptl_absorpt_coefficient_mu 7.276
_exptl_absorpt_correction_T_max 1.000
_exptl_absorpt_correction_T_min 0.5854
_exptl_absorpt_correction_type multi-scan
_exptl_absorpt_process_details SADABS
_exptl_crystal_colour green
_exptl_crystal_density_diffrn 2.008
_exptl_crystal_description block
_exptl_crystal_F_000 1632
_exptl_crystal_size_max 0.2
_exptl_crystal_size_mid 0.15
_exptl_crystal_size_min 0.10
_refine_diff_density_max 1.737
_refine_diff_density_min -1.054
_refine_diff_density_rms 0.162
_refine_ls_extinction_method none
_refine_ls_goodness_of_fit_ref 1.054
_refine_ls_hydrogen_treatment riding
_refine_ls_matrix_type full
_refine_ls_number_parameters 362
_refine_ls_number_reflns 14516
_refine_ls_number_restraints 0
_refine_ls_restrained_S_all 1.054
_refine_ls_R_factor_all 0.0408
_refine_ls_R_factor_gt 0.0241
_refine_ls_shift/su_max 0.006
_refine_ls_shift/su_mean 0.000
_refine_ls_structure_factor_coef Fsqd
_refine_ls_weighting_details 'calc w=1/[\s^2^(Fo^2^)+(0.0166P)^2^+3.7452P] where P=(Fo^2^+2Fc^2^)/3'
_refine_ls_weighting_scheme calc
_refine_ls_wR_factor_gt 0.0438
_refine_ls_wR_factor_ref 0.0489
_reflns_number_gt 11421
_reflns_number_total 14516
_reflns_threshold_expression >2sigma(I)
_cod_data_source_file ic102455v_si_002_8.cif
_cod_data_source_block remebr
_cod_database_code 4324565

loop_
_symmetry_equiv_pos_as_xyz
'x, y, z'
'-x, y+1/2, -z+1/2'
'-x, -y, -z'
'x, -y-1/2, z-1/2'

loop_
_atom_site_label
_atom_site_type_symbol
_atom_site_fract_x
_atom_site_fract_y
_atom_site_fract_z
_atom_site_U_iso_or_equiv
_atom_site_adp_type
_atom_site_occupancy
_atom_site_symmetry_multiplicity
_atom_site_calc_flag
_atom_site_refinement_flags
Re1 Re 0.765137(4) 0.039043(5) 0.098538(4) 0.00845(2) Uani 1 1 d .
Br1 Br 0.771280(13) -0.000332(15) -0.063201(12) 0.01395(3) Uani 1 1 d .
Br2 Br 0.644038(13) -0.100299(14) 0.075625(13) 0.01482(4) Uani 1 1 d .
P1 P 0.75709(3) 0.08148(3) 0.25352(3) 0.00854(7) Uani 1 1 d .
N1 N 0.85085(10) 0.17371(12) 0.09831(10) 0.0101(2) Uani 1 1 d .
N2 N 0.93653(10) 0.17048(12) 0.08637(11) 0.0125(3) Uani 1 1 d .
O1 O 0.86251(9) -0.02699(10) 0.16241(9) 0.0123(2) Uani 1 1 d .
O2 O 0.66798(9) 0.14168(10) 0.04656(9) 0.0107(2) Uani 1 1 d .
C1 C 0.65550(12) 0.24238(13) 0.06180(12) 0.0102(3) Uani 1 1 d .
C2 C 0.56295(12) 0.27770(15) 0.04746(13) 0.0134(3) Uani 1 1 d .
H2 H 0.5109 0.2325 0.0217 0.016 Uiso 1 1 calc R
C3 C 0.54877(12) 0.37665(15) 0.07073(13) 0.0135(3) Uani 1 1 d .
H3 H 0.4864 0.4002 0.0606 0.016 Uiso 1 1 calc R
C4 C 0.62513(12) 0.44548(14) 0.10986(12) 0.0117(3) Uani 1 1 d .
C5 C 0.71855(12) 0.41226(13) 0.12023(12) 0.0103(3) Uani 1 1 d .
C6 C 0.73216(12) 0.30908(13) 0.09105(12) 0.0098(3) Uani 1 1 d .
C7 C 0.82305(12) 0.27423(14) 0.08700(12) 0.0103(3) Uani 1 1 d .
C8 C 0.89149(13) 0.33403(15) 0.06651(13) 0.0143(3) Uani 1 1 d .
H8 H 0.8894 0.4065 0.0542 0.017 Uiso 1 1 calc R
C9 C 0.96201(13) 0.26582(15) 0.06804(14) 0.0157(3) Uani 1 1 d .
H9 H 1.0191 0.2831 0.0579 0.019 Uiso 1 1 calc R
C10 C 0.99528(13) 0.07876(15) 0.10200(15) 0.0169(3) Uani 1 1 d .
H10A H 1.0513 0.0933 0.0851 0.025 Uiso 1 1 calc R
H10B H 0.9598 0.0215 0.0640 0.025 Uiso 1 1 calc R
H10C H 1.0145 0.0593 0.1675 0.025 Uiso 1 1 calc R
C11 C 0.61010(13) 0.54614(15) 0.13920(13) 0.0141(3) Uani 1 1 d .
H11 H 0.5478 0.5679 0.1317 0.017 Uiso 1 1 calc R
C12 C 0.68318(13) 0.61261(15) 0.17805(13) 0.0155(3) Uani 1 1 d .
H12 H 0.6717 0.6807 0.1956 0.019 Uiso 1 1 calc R
C13 C 0.77582(13) 0.57902(15) 0.19184(13) 0.0147(3) Uani 1 1 d .
H13 H 0.8270 0.6244 0.2205 0.018 Uiso 1 1 calc R
C14 C 0.79330(12) 0.48182(14) 0.16452(12) 0.0123(3) Uani 1 1 d .
H14 H 0.8565 0.4606 0.1754 0.015 Uiso 1 1 calc R
C15 C 0.86699(12) 0.14640(13) 0.31644(12) 0.0102(3) Uani 1 1 d .
C16 C 0.87909(13) 0.25244(14) 0.30468(13) 0.0138(3) Uani 1 1 d .
H16 H 0.8260 0.2944 0.2737 0.017 Uiso 1 1 calc R
C17 C 0.96793(14) 0.29714(15) 0.33778(14) 0.0169(3) Uani 1 1 d .
H17 H 0.9751 0.3694 0.3295 0.020 Uiso 1 1 calc R
C18 C 1.04629(13) 0.23702(16) 0.38295(14) 0.0179(4) Uani 1 1 d .
H18 H 1.1072 0.2674 0.4040 0.021 Uiso 1 1 calc R
C19 C 1.03472(13) 0.13186(16) 0.39702(14) 0.0175(4) Uani 1 1 d .
H19 H 1.0878 0.0907 0.4295 0.021 Uiso 1 1 calc R
C20 C 0.94601(13) 0.08658(15) 0.36380(13) 0.0139(3) Uani 1 1 d .
H20 H 0.9389 0.0146 0.3733 0.017 Uiso 1 1 calc R
C21 C 0.75299(12) -0.03158(13) 0.32375(12) 0.0103(3) Uani 1 1 d .
C22 C 0.78538(12) -0.12938(14) 0.30844(12) 0.0125(3) Uani 1 1 d .
H22 H 0.8123 -0.1382 0.2611 0.015 Uiso 1 1 calc R
C23 C 0.77825(13) -0.21395(15) 0.36248(13) 0.0139(3) Uani 1 1 d .
H23 H 0.8010 -0.2800 0.3520 0.017 Uiso 1 1 calc R
C24 C 0.73826(12) -0.20254(15) 0.43143(13) 0.0138(3) Uani 1 1 d .
H24 H 0.7316 -0.2609 0.4667 0.017 Uiso 1 1 calc R
C25 C 0.70805(12) -0.10519(15) 0.44840(13) 0.0139(3) Uani 1 1 d .
H25 H 0.6825 -0.0966 0.4968 0.017 Uiso 1 1 calc R
C26 C 0.71483(12) -0.02028(15) 0.39520(12) 0.0124(3) Uani 1 1 d .
H26 H 0.6935 0.0459 0.4072 0.015 Uiso 1 1 calc R
C27 C 0.65733(12) 0.15794(14) 0.25779(12) 0.0106(3) Uani 1 1 d .
C28 C 0.56827(12) 0.11951(15) 0.20552(13) 0.0135(3) Uani 1 1 d .
H28 H 0.5631 0.0591 0.1686 0.016 Uiso 1 1 calc R
C29 C 0.48767(13) 0.17004(16) 0.20795(14) 0.0161(3) Uani 1 1 d .
H29 H 0.4273 0.1438 0.1731 0.019 Uiso 1 1 calc R
C30 C 0.49519(13) 0.25915(16) 0.26145(14) 0.0167(3) Uani 1 1 d .
H30 H 0.4401 0.2947 0.2617 0.020 Uiso 1 1 calc R
C31 C 0.58314(14) 0.29597(16) 0.31429(14) 0.0172(3) Uani 1 1 d .
H31 H 0.5880 0.3560 0.3517 0.021 Uiso 1 1 calc R
C32 C 0.66449(13) 0.24554(15) 0.31299(13) 0.0144(3) Uani 1 1 d .
H32 H 0.7246 0.2708 0.3496 0.017 Uiso 1 1 calc R

loop_
_atom_site_aniso_label
_atom_site_aniso_U_11
_atom_site_aniso_U_22
_atom_site_aniso_U_33
_atom_site_aniso_U_23
_atom_site_aniso_U_13
_atom_site_aniso_U_12
Re1 0.00995(3) 0.00670(3) 0.00877(3) -0.00093(2) 0.00320(2) -0.00036(2)
Br1 0.01845(8) 0.01346(8) 0.01076(7) -0.00240(6) 0.00595(6) 0.00030(6)
Br2 0.01693(8) 0.01116(8) 0.01683(8) -0.00404(6) 0.00625(6) -0.00561(6)
P1 0.00903(17) 0.00760(18) 0.00908(18) -0.00055(14) 0.00315(14) -0.00023(14)
N1 0.0102(6) 0.0091(6) 0.0116(6) -0.0007(5) 0.0045(5) 0.0000(5)
N2 0.0109(6) 0.0120(7) 0.0168(7) -0.0005(5) 0.0076(5) 0.0004(5)
O1 0.0147(5) 0.0099(6) 0.0129(6) 0.0006(4) 0.0054(5) 0.0011(4)
O2 0.0119(5) 0.0082(5) 0.0112(5) -0.0012(4) 0.0027(4) -0.0001(4)
C1 0.0114(7) 0.0092(7) 0.0096(7) 0.0010(6) 0.0028(6) 0.0004(5)
C2 0.0095(7) 0.0142(8) 0.0146(8) 0.0008(6) 0.0017(6) -0.0006(6)
C3 0.0101(7) 0.0148(8) 0.0148(8) 0.0009(6) 0.0032(6) 0.0021(6)
C4 0.0122(7) 0.0117(8) 0.0116(7) 0.0014(6) 0.0044(6) 0.0017(6)
C5 0.0113(7) 0.0098(7) 0.0101(7) 0.0016(6) 0.0039(6) 0.0015(5)
C6 0.0102(6) 0.0087(7) 0.0113(7) 0.0010(6) 0.0046(5) 0.0004(5)
C7 0.0109(7) 0.0096(7) 0.0112(7) -0.0002(6) 0.0048(6) 0.0001(5)
C8 0.0155(8) 0.0115(8) 0.0185(8) 0.0019(6) 0.0091(7) -0.0007(6)
C9 0.0147(8) 0.0142(8) 0.0214(9) -0.0001(7) 0.0104(7) -0.0013(6)
C10 0.0133(7) 0.0136(8) 0.0244(9) -0.0019(7) 0.0074(7) 0.0019(6)
C11 0.0144(7) 0.0139(8) 0.0143(8) 0.0004(6) 0.0053(6) 0.0052(6)
C12 0.0193(8) 0.0125(8) 0.0141(8) -0.0015(6) 0.0049(7) 0.0037(6)
C13 0.0168(8) 0.0123(8) 0.0143(8) -0.0021(6) 0.0042(6) -0.0006(6)
C14 0.0126(7) 0.0109(7) 0.0125(7) -0.0001(6) 0.0030(6) 0.0003(6)
C15 0.0113(7) 0.0095(7) 0.0090(7) -0.0013(5) 0.0025(5) -0.0006(5)
C16 0.0156(8) 0.0113(8) 0.0125(8) 0.0005(6) 0.0022(6) -0.0015(6)
C17 0.0186(8) 0.0124(8) 0.0170(8) 0.0008(7) 0.0021(7) -0.0050(6)
C18 0.0138(8) 0.0190(9) 0.0192(9) -0.0027(7) 0.0033(7) -0.0048(7)
C19 0.0128(7) 0.0161(9) 0.0218(9) -0.0021(7) 0.0035(7) 0.0009(6)
C20 0.0132(7) 0.0108(8) 0.0169(8) -0.0012(6) 0.0037(6) 0.0006(6)
C21 0.0107(6) 0.0089(7) 0.0111(7) 0.0008(6) 0.0035(5) -0.0008(5)
C22 0.0139(7) 0.0111(7) 0.0128(7) -0.0003(6) 0.0050(6) -0.0002(6)
C23 0.0163(8) 0.0105(7) 0.0138(8) 0.0011(6) 0.0035(6) 0.0001(6)
C24 0.0133(7) 0.0141(8) 0.0124(7) 0.0028(6) 0.0020(6) -0.0027(6)
C25 0.0132(7) 0.0169(8) 0.0116(7) 0.0019(6) 0.0042(6) -0.0012(6)
C26 0.0126(7) 0.0136(8) 0.0113(7) -0.0006(6) 0.0044(6) 0.0002(6)
C27 0.0111(7) 0.0100(7) 0.0112(7) 0.0009(6) 0.0042(6) 0.0008(5)
C28 0.0131(7) 0.0136(8) 0.0144(8) -0.0005(6) 0.0056(6) -0.0013(6)
C29 0.0128(7) 0.0192(9) 0.0173(8) 0.0012(7) 0.0064(7) 0.0001(6)
C30 0.0147(8) 0.0179(9) 0.0204(9) 0.0033(7) 0.0096(7) 0.0040(6)
C31 0.0182(8) 0.0144(8) 0.0197(9) -0.0025(7) 0.0073(7) 0.0032(7)
C32 0.0143(7) 0.0131(8) 0.0155(8) -0.0017(6) 0.0044(6) 0.0008(6)

loop_
_atom_type_symbol
_atom_type_description
_atom_type_scat_dispersion_real
_atom_type_scat_dispersion_imag
_atom_type_scat_source
Re Re -1.0185 7.2310 'International Tables Vol C Tables 4.2.6.8 and 6.1.1.4'
Br Br -0.2901 2.4595 'International Tables Vol C Tables 4.2.6.8 and 6.1.1.4'
P P 0.1023 0.0942 'International Tables Vol C Tables 4.2.6.8 and 6.1.1.4'
N N 0.0061 0.0033 'International Tables Vol C Tables 4.2.6.8 and 6.1.1.4'
O O 0.0106 0.0060 'International Tables Vol C Tables 4.2.6.8 and 6.1.1.4'
C C 0.0033 0.0016 'International Tables Vol C Tables 4.2.6.8 and 6.1.1.4'
H H 0.0000 0.0000 'International Tables Vol C Tables 4.2.6.8 and 6.1.1.4'

loop_
_geom_angle_atom_site_label_1
_geom_angle_atom_site_label_2
_geom_angle_atom_site_label_3
_geom_angle
O1 Re1 O2 165.91(6)
O1 Re1 N1 90.03(6)
O2 Re1 N1 79.77(5)
O1 Re1 P1 82.38(4)
O2 Re1 P1 88.37(4)
N1 Re1 P1 92.60(4)
O1 Re1 Br2 99.90(4)
O2 Re1 Br2 90.89(4)
N1 Re1 Br2 169.69(4)
P1 Re1 Br2 91.468(11)
O1 Re1 Br1 98.93(4)
O2 Re1 Br1 90.21(4)
N1 Re1 Br1 86.69(4)
P1 Re1 Br1 178.507(12)
Br2 Re1 Br1 89.013(7)
C27 P1 C15 110.50(8)
C27 P1 C21 102.68(8)
C15 P1 C21 104.97(8)
C27 P1 Re1 117.38(6)
C15 P1 Re1 106.38(6)
C21 P1 Re1 114.32(6)
C7 N1 N2 106.17(14)
C7 N1 Re1 127.38(11)
N2 N1 Re1 124.65(11)
C9 N2 N1 110.47(15)
C9 N2 C10 125.33(15)
N1 N2 C10 123.85(15)
C1 O2 Re1 135.96(11)
O2 C1 C6 120.26(15)
O2 C1 C2 118.20(15)
C6 C1 C2 121.55(16)
C3 C2 C1 119.64(17)
C2 C3 C4 121.37(16)
C11 C4 C3 120.91(16)
C11 C4 C5 119.70(16)
C3 C4 C5 119.39(16)
C14 C5 C4 117.32(16)
C14 C5 C6 123.90(15)
C4 C5 C6 118.66(15)
C1 C6 C5 118.81(15)
C1 C6 C7 119.14(15)
C5 C6 C7 121.98(15)
N1 C7 C8 109.50(15)
N1 C7 C6 122.83(15)
C8 C7 C6 127.58(16)
C9 C8 C7 105.54(16)
N2 C9 C8 108.31(16)
C12 C11 C4 121.44(17)
C11 C12 C13 119.22(17)
C14 C13 C12 121.04(18)
C13 C14 C5 121.18(16)
C16 C15 C20 118.64(16)
C16 C15 P1 121.06(13)
C20 C15 P1 119.25(13)
C17 C16 C15 120.63(17)
C18 C17 C16 120.47(18)
C17 C18 C19 119.35(18)
C20 C19 C18 120.42(18)
C19 C20 C15 120.45(17)
C22 C21 C26 118.75(16)
C22 C21 P1 122.49(13)
C26 C21 P1 118.76(13)
C23 C22 C21 120.21(16)
C24 C23 C22 120.60(17)
C25 C24 C23 119.44(17)
C24 C25 C26 120.54(17)
C25 C26 C21 120.42(17)
C32 C27 C28 119.84(16)
C32 C27 P1 124.32(13)
C28 C27 P1 115.71(13)
C29 C28 C27 119.85(17)
C28 C29 C30 120.10(18)
C31 C30 C29 119.99(17)
C30 C31 C32 120.45(18)
C27 C32 C31 119.75(17)

loop_
_geom_bond_atom_site_label_1
_geom_bond_atom_site_label_2
_geom_bond_distance
Re1 O1 1.6957(13)
Re1 O2 1.9354(12)
Re1 N1 2.1630(15)
Re1 P1 2.4796(4)
Re1 Br2 2.4990(2)
Re1 Br1 2.5621(2)
P1 C27 1.8166(17)
P1 C15 1.8181(17)
P1 C21 1.8236(18)
N1 C7 1.353(2)
N1 N2 1.364(2)
N2 C9 1.344(2)
N2 C10 1.447(2)
O2 C1 1.342(2)
C1 C6 1.388(2)
C1 C2 1.413(2)
C2 C3 1.359(3)
C3 C4 1.417(3)
C4 C11 1.415(3)
C4 C5 1.429(2)
C5 C14 1.422(2)
C5 C6 1.438(2)
C6 C7 1.463(2)
C7 C8 1.404(2)
C8 C9 1.373(3)
C11 C12 1.365(3)
C12 C13 1.409(3)
C13 C14 1.373(3)
C15 C16 1.397(3)
C15 C20 1.400(2)
C16 C17 1.388(3)
C17 C18 1.388(3)
C18 C19 1.391(3)
C19 C20 1.390(3)
C21 C22 1.398(2)
C21 C26 1.404(2)
C22 C23 1.394(3)
C23 C24 1.388(3)
C24 C25 1.387(3)
C25 C26 1.388(3)
C27 C32 1.392(3)
C27 C28 1.404(2)
C28 C29 1.390(3)
C29 C30 1.393(3)
C30 C31 1.386(3)
C31 C32 1.393(3)
